data_4346693
loop_
_publ_author_name
'Eisenhart, Reed J.'
'Carlson, Rebecca K.'
'Clouston, Laura J.'
'Young, Jr, Victor G'
'Chen, Yu-Sheng'
'Bill, Eckhard'
'Gagliardi, Laura'
'Lu, Connie C.'

_publ_section_title
;
 Influence of Copper Oxidation State on the Bonding and Electronic
 Structure of Cobalt-Copper Complexes.
;
_journal_issue 23
_journal_name_full 'Inorganic chemistry'
_journal_page_first 11330
_journal_page_last 11338
_journal_paper_doi 10.1021/acs.inorgchem.5b01950
_journal_volume 54
_journal_year 2015
_chemical_formula_moiety 'C23 H27 Co Cu N8, 3(C2 H3 N)'
_chemical_formula_sum 'C29 H36 Co Cu N11'
_chemical_formula_weight 661.17
_chemical_name_common Py3trenCoCuACN
_space_group_IT_number 14
_space_group_name_Hall '-P 2ybc'
_space_group_name_H-M_alt 'P 1 21/c 1'
_symmetry_cell_setting monoclinic
_symmetry_space_group_name_H-M 'P 1 21/c 1'
_atom_sites_solution_hydrogens geom
_atom_sites_solution_primary direct
_atom_sites_solution_secondary difmap
_audit_creation_method SHELXL-97
_cell_angle_alpha 90.00
_cell_angle_beta 109.5530(10)
_cell_angle_gamma 90.00
_cell_formula_units_Z 4
_cell_length_a 10.9862(3)
_cell_length_b 29.3334(8)
_cell_length_c 10.0177(3)
_cell_measurement_reflns_used 6871
_cell_measurement_temperature 100(2)
_cell_volume 3042.16(15)
_computing_cell_refinement 'SAINT, Bruker'
_computing_data_collection 'APEX II, Bruker'
_computing_data_reduction 'SAINT, Bruker'
_computing_molecular_graphics 'SHELXTL, Bruker'
_computing_structure_refinement 'SHELXL-97 (Sheldrick, 2008)'
_computing_structure_solution 'SHELXS-97 (Sheldrick, 2008)'
_diffrn_ambient_temperature 100(2)
_diffrn_measured_fraction_theta_full 0.975
_diffrn_measured_fraction_theta_max 0.975
_diffrn_measurement_device_type 'Bruker APEX II CCD'
_diffrn_measurement_method 'area detector, omega scans per phi'
_diffrn_radiation_monochromator 'Si 111'
_diffrn_radiation_source '15 1D-B APS'
_diffrn_radiation_type synchrotron
_diffrn_radiation_wavelength 0.41328
_diffrn_reflns_av_R_equivalents 0.0589
_diffrn_reflns_av_sigmaI/netI 0.0340
_diffrn_reflns_limit_h_max 14
_diffrn_reflns_limit_h_min -14
_diffrn_reflns_limit_k_max 38
_diffrn_reflns_limit_k_min -38
_diffrn_reflns_limit_l_max 13
_diffrn_reflns_limit_l_min -12
_diffrn_reflns_number 52759
_diffrn_reflns_theta_full 15.63
_diffrn_reflns_theta_max 15.63
_diffrn_reflns_theta_min 0.81
_exptl_absorpt_coefficient_mu 0.677
_exptl_absorpt_correction_T_max 0.7439
_exptl_absorpt_correction_T_min 0.6431
_exptl_absorpt_correction_type multi-scan
_exptl_absorpt_process_details 'SADABS, R. Blessing, 1995'
_exptl_crystal_colour green
_exptl_crystal_density_diffrn 1.446
_exptl_crystal_density_method 'not measured'
_exptl_crystal_description needle
_exptl_crystal_F_000 1372
_exptl_crystal_size_max 0.1
_exptl_crystal_size_mid 0.03
_exptl_crystal_size_min 0.03
_refine_diff_density_max 0.895
_refine_diff_density_min -1.469
_refine_diff_density_rms 0.261
_refine_ls_extinction_method none
_refine_ls_goodness_of_fit_ref 1.357
_refine_ls_hydrogen_treatment constr
_refine_ls_matrix_type full
_refine_ls_number_parameters 383
_refine_ls_number_reflns 6871
_refine_ls_number_restraints 0
_refine_ls_restrained_S_all 1.357
_refine_ls_R_factor_all 0.0432
_refine_ls_R_factor_gt 0.0319
_refine_ls_shift/su_max 0.001
_refine_ls_shift/su_mean 0.000
_refine_ls_structure_factor_coef Fsqd
_refine_ls_weighting_details 'calc w=1/[\s^2^(Fo^2^)+(0.0716P)^2^+0.8714P] where P=(Fo^2^+2Fc^2^)/3'
_refine_ls_weighting_scheme calc
_refine_ls_wR_factor_gt 0.1017
_refine_ls_wR_factor_ref 0.1318
_reflns_number_gt 6114
_reflns_number_total 6871
_reflns_threshold_expression >2sigma(I)
_cod_data_source_file ic5b01950_si_001.cif
_cod_data_source_block 13088z
_cod_depositor_comments
;
The following automatic conversions were performed:

data item '_exptl_absorpt_correction_type' value 'Multi-scan' was
changed to 'multi-scan' in accordance with the
/home/saulius/struct/COD-crude-data/automatic-downloads/DataCite-retrospective/ACS/depositions/lib/dictionaries/cif_core.dic
dictionary named 'cif_core.dic' version 2.4.2 last updated on
2011-04-26.

data item '_symmetry_cell_setting' value 'Monoclinic' was changed to
'monoclinic' in accordance with the
/home/saulius/struct/COD-crude-data/automatic-downloads/DataCite-retrospective/ACS/depositions/lib/dictionaries/cif_core.dic
dictionary named 'cif_core.dic' version 2.4.2 last updated on
2011-04-26.

Automatic conversion script
Id: cif_fix_values 6909 2019-04-08 15:41:33Z antanas 
;
_cod_original_sg_symbol_H-M P2(1)/C
_cod_original_formula_sum 'C29 H36 Co Cu N11 '
_cod_database_code 4346693

loop_
_symmetry_equiv_pos_as_xyz
'x, y, z'
'-x, y+1/2, -z+1/2'
'-x, -y, -z'
'x, -y-1/2, z-1/2'

loop_
_atom_site_label
_atom_site_type_symbol
_atom_site_fract_x
_atom_site_fract_y
_atom_site_fract_z
_atom_site_U_iso_or_equiv
_atom_site_adp_type
_atom_site_occupancy
_atom_site_symmetry_multiplicity
_atom_site_calc_flag
_atom_site_refinement_flags
Co1 Co 0.57999(3) 0.166230(10) 0.82513(3) 0.00698(10) Uani 1 1 d .
Cu1 Cu 0.65668(3) 0.122412(9) 1.04844(3) 0.01005(11) Uani 1 1 d .
N1 N 0.51757(18) 0.20321(6) 0.63882(19) 0.0096(4) Uani 1 1 d .
N2 N 0.61504(19) 0.11779(6) 0.7135(2) 0.0107(4) Uani 1 1 d .
N3 N 0.65136(19) 0.06901(6) 0.9025(2) 0.0117(4) Uani 1 1 d .
N4 N 0.70229(18) 0.21406(6) 0.8983(2) 0.0096(4) Uani 1 1 d .
N5 N 0.80124(18) 0.17269(6) 1.1018(2) 0.0089(4) Uani 1 1 d .
N6 N 0.40820(18) 0.17293(6) 0.8312(2) 0.0098(4) Uani 1 1 d .
N7 N 0.47083(17) 0.14001(6) 1.05301(19) 0.0087(3) Uani 1 1 d .
N8 N 0.7237(2) 0.08338(7) 1.2371(2) 0.0159(4) Uani 1 1 d .
N9 N 0.9790(4) 0.14082(11) 1.5790(3) 0.0546(10) Uani 1 1 d .
N10 N 0.9737(3) -0.01899(11) 1.2039(3) 0.0382(7) Uani 1 1 d .
N11 N 0.2427(3) 0.08064(11) 0.4877(3) 0.0433(7) Uani 1 1 d .
C1 C 0.5774(2) 0.18053(8) 0.5449(2) 0.0123(4) Uani 1 1 d .
H1A H 0.6651 0.1915 0.5663 0.015 Uiso 1 1 calc R
H1B H 0.5295 0.1882 0.4472 0.015 Uiso 1 1 calc R
C2 C 0.5793(2) 0.12813(8) 0.5630(2) 0.0122(4) Uani 1 1 d .
H2A H 0.4947 0.1156 0.5123 0.015 Uiso 1 1 calc R
H2B H 0.6412 0.1147 0.5247 0.015 Uiso 1 1 calc R
C3 C 0.6273(2) 0.07476(8) 0.7592(2) 0.0114(4) Uani 1 1 d .
C4 C 0.6141(2) 0.03562(8) 0.6706(3) 0.0156(5) Uani 1 1 d .
H4A H 0.5974 0.0394 0.5739 0.019 Uiso 1 1 calc R
C5 C 0.6259(3) -0.00735(9) 0.7269(3) 0.0232(6) Uani 1 1 d .
H5A H 0.6183 -0.0327 0.6690 0.028 Uiso 1 1 calc R
C6 C 0.6496(3) -0.01276(9) 0.8722(3) 0.0258(6) Uani 1 1 d .
H6A H 0.6572 -0.0416 0.9130 0.031 Uiso 1 1 calc R
C7 C 0.6611(3) 0.02606(8) 0.9526(3) 0.0199(5) Uani 1 1 d .
H7A H 0.6767 0.0224 1.0492 0.024 Uiso 1 1 calc R
C8 C 0.5658(2) 0.25013(7) 0.6797(2) 0.0115(4) Uani 1 1 d .
H8A H 0.5053 0.2664 0.7140 0.014 Uiso 1 1 calc R
H8B H 0.5711 0.2661 0.5970 0.014 Uiso 1 1 calc R
C9 C 0.6994(2) 0.24985(7) 0.7952(2) 0.0113(4) Uani 1 1 d .
H9A H 0.7656 0.2441 0.7531 0.014 Uiso 1 1 calc R
H9B H 0.7163 0.2793 0.8421 0.014 Uiso 1 1 calc R
C10 C 0.8031(2) 0.20981(7) 1.0176(2) 0.0092(4) Uani 1 1 d .
C11 C 0.9096(2) 0.24074(8) 1.0601(2) 0.0125(4) Uani 1 1 d .
H11A H 0.9126 0.2652 1.0020 0.015 Uiso 1 1 calc R
C12 C 1.0075(2) 0.23443(9) 1.1865(3) 0.0151(5) Uani 1 1 d .
H12A H 1.0767 0.2546 1.2144 0.018 Uiso 1 1 calc R
C13 C 1.0031(2) 0.19764(8) 1.2734(2) 0.0145(5) Uani 1 1 d .
H13A H 1.0678 0.1930 1.3601 0.017 Uiso 1 1 calc R
C14 C 0.8992(2) 0.16840(8) 1.2253(2) 0.0117(4) Uani 1 1 d .
H14A H 0.8965 0.1438 1.2827 0.014 Uiso 1 1 calc R
C15 C 0.3750(2) 0.19931(8) 0.5906(2) 0.0119(4) Uani 1 1 d .
H15A H 0.3490 0.1710 0.5391 0.014 Uiso 1 1 calc R
H15B H 0.3371 0.2242 0.5264 0.014 Uiso 1 1 calc R
C16 C 0.3236(2) 0.20051(8) 0.7163(2) 0.0123(4) Uani 1 1 d .
H16A H 0.3220 0.2317 0.7480 0.015 Uiso 1 1 calc R
H16B H 0.2363 0.1885 0.6872 0.015 Uiso 1 1 calc R
C17 C 0.3787(2) 0.16404(7) 0.9474(2) 0.0085(4) Uani 1 1 d .
C18 C 0.2619(2) 0.17731(8) 0.9685(2) 0.0125(4) Uani 1 1 d .
H18A H 0.2005 0.1939 0.8988 0.015 Uiso 1 1 calc R
C19 C 0.2389(2) 0.16581(8) 1.0910(3) 0.0157(5) Uani 1 1 d .
H19A H 0.1618 0.1742 1.1035 0.019 Uiso 1 1 calc R
C20 C 0.3328(2) 0.14137(8) 1.1969(2) 0.0150(5) Uani 1 1 d .
H20A H 0.3198 0.1333 1.2809 0.018 Uiso 1 1 calc R
C21 C 0.4449(2) 0.12977(8) 1.1721(2) 0.0117(4) Uani 1 1 d .
H21A H 0.5072 0.1137 1.2425 0.014 Uiso 1 1 calc R
C22 C 0.7811(2) 0.06406(8) 1.3371(3) 0.0153(5) Uani 1 1 d .
C23 C 0.8587(3) 0.03993(10) 1.4646(3) 0.0261(6) Uani 1 1 d .
H23A H 0.8147 0.0401 1.5328 0.031 Uiso 1 1 calc R
H23B H 0.9409 0.0548 1.5040 0.031 Uiso 1 1 calc R
H23C H 0.8716 0.0090 1.4409 0.031 Uiso 1 1 calc R
C24 C 0.9581(3) 0.14098(10) 1.6832(3) 0.0280(6) Uani 1 1 d .
C25 C 0.9342(3) 0.14184(14) 1.8164(3) 0.0362(8) Uani 1 1 d .
H25A H 0.8456 0.1341 1.8008 0.043 Uiso 1 1 calc R
H25B H 0.9516 0.1718 1.8568 0.043 Uiso 1 1 calc R
H25C H 0.9895 0.1202 1.8802 0.043 Uiso 1 1 calc R
C26 C 0.9991(3) 0.01659(11) 1.1753(3) 0.0283(6) Uani 1 1 d .
C27 C 1.0296(3) 0.06204(11) 1.1392(4) 0.0357(7) Uani 1 1 d .
H27A H 0.9511 0.0788 1.0965 0.043 Uiso 1 1 calc R
H27B H 1.0763 0.0600 1.0737 0.043 Uiso 1 1 calc R
H27C H 1.0818 0.0774 1.2235 0.043 Uiso 1 1 calc R
C28 C 0.2746(3) 0.07255(10) 0.6057(3) 0.0286(6) Uani 1 1 d .
C29 C 0.3164(3) 0.06110(11) 0.7555(3) 0.0292(6) Uani 1 1 d .
H29A H 0.2422 0.0576 0.7849 0.035 Uiso 1 1 calc R
H29B H 0.3704 0.0850 0.8094 0.035 Uiso 1 1 calc R
H29C H 0.3642 0.0331 0.7713 0.035 Uiso 1 1 calc R

loop_
_atom_site_aniso_label
_atom_site_aniso_U_11
_atom_site_aniso_U_22
_atom_site_aniso_U_33
_atom_site_aniso_U_23
_atom_site_aniso_U_13
_atom_site_aniso_U_12
Co1 0.00645(16) 0.00779(16) 0.00720(17) 0.00039(10) 0.00294(11) -0.00025(10)
Cu1 0.00977(16) 0.01060(16) 0.00908(16) 0.00210(9) 0.00222(11) 0.00035(9)
N1 0.0099(9) 0.0110(9) 0.0090(9) 0.0011(7) 0.0047(7) -0.0004(7)
N2 0.0126(9) 0.0124(9) 0.0074(9) -0.0004(7) 0.0040(7) 0.0011(7)
N3 0.0119(9) 0.0100(9) 0.0119(9) -0.0011(7) 0.0022(7) 0.0013(7)
N4 0.0096(9) 0.0102(8) 0.0096(9) 0.0005(7) 0.0039(7) -0.0019(7)
N5 0.0082(8) 0.0102(8) 0.0085(9) -0.0013(7) 0.0032(7) -0.0004(6)
N6 0.0073(8) 0.0126(9) 0.0096(9) 0.0038(7) 0.0028(7) 0.0020(7)
N7 0.0076(8) 0.0089(8) 0.0096(9) 0.0000(7) 0.0028(7) -0.0010(6)
N8 0.0149(10) 0.0160(10) 0.0156(10) 0.0021(8) 0.0037(8) 0.0001(8)
N9 0.101(3) 0.0333(16) 0.0330(17) -0.0002(13) 0.0274(18) -0.0072(17)
N10 0.0316(15) 0.0464(17) 0.0314(14) 0.0123(12) 0.0035(11) -0.0032(12)
N11 0.059(2) 0.0381(16) 0.0356(17) 0.0035(13) 0.0188(14) -0.0054(14)
C1 0.0159(11) 0.0142(11) 0.0091(10) 0.0015(8) 0.0069(8) 0.0000(8)
C2 0.0165(11) 0.0129(10) 0.0077(10) -0.0004(8) 0.0048(8) 0.0004(8)
C3 0.0094(10) 0.0119(10) 0.0128(11) -0.0017(8) 0.0037(8) 0.0003(8)
C4 0.0192(12) 0.0148(11) 0.0119(10) -0.0039(9) 0.0039(9) 0.0012(9)
C5 0.0322(14) 0.0122(11) 0.0218(13) -0.0059(9) 0.0044(11) 0.0013(10)
C6 0.0419(17) 0.0101(11) 0.0201(13) 0.0004(9) 0.0036(11) 0.0018(11)
C7 0.0285(13) 0.0126(11) 0.0144(11) 0.0015(9) 0.0017(10) 0.0004(9)
C8 0.0133(10) 0.0093(10) 0.0134(10) 0.0029(8) 0.0063(8) 0.0002(8)
C9 0.0137(10) 0.0100(10) 0.0121(10) 0.0011(8) 0.0069(8) -0.0021(8)
C10 0.0089(10) 0.0107(10) 0.0103(10) -0.0033(8) 0.0065(8) -0.0010(8)
C11 0.0120(10) 0.0139(10) 0.0141(11) -0.0036(8) 0.0077(8) -0.0053(8)
C12 0.0086(10) 0.0205(12) 0.0179(11) -0.0071(9) 0.0066(9) -0.0052(8)
C13 0.0077(10) 0.0216(12) 0.0126(11) -0.0052(9) 0.0015(8) 0.0001(8)
C14 0.0100(10) 0.0141(10) 0.0109(10) -0.0010(8) 0.0034(8) 0.0027(8)
C15 0.0097(10) 0.0145(10) 0.0102(10) 0.0034(8) 0.0017(8) 0.0011(8)
C16 0.0081(10) 0.0164(11) 0.0121(10) 0.0046(8) 0.0030(8) 0.0033(8)
C17 0.0063(9) 0.0078(9) 0.0115(10) -0.0006(7) 0.0031(8) -0.0014(7)
C18 0.0072(10) 0.0165(11) 0.0145(11) 0.0008(8) 0.0044(8) 0.0014(8)
C19 0.0115(11) 0.0204(12) 0.0183(12) -0.0029(9) 0.0091(9) 0.0001(9)
C20 0.0159(11) 0.0207(12) 0.0113(11) -0.0013(9) 0.0083(9) -0.0035(9)
C21 0.0124(10) 0.0122(10) 0.0100(10) -0.0001(8) 0.0032(8) -0.0023(8)
C22 0.0156(11) 0.0160(11) 0.0144(11) 0.0005(9) 0.0053(9) 0.0003(9)
C23 0.0257(14) 0.0269(14) 0.0201(13) 0.0094(11) 0.0003(11) 0.0073(11)
C24 0.0362(16) 0.0191(13) 0.0249(15) -0.0026(10) 0.0054(12) 0.0002(11)
C25 0.0185(14) 0.063(2) 0.0292(16) -0.0094(15) 0.0105(12) -0.0031(14)
C26 0.0246(14) 0.0395(17) 0.0188(13) 0.0016(11) 0.0046(11) 0.0025(12)
C27 0.0424(19) 0.0328(16) 0.0354(17) 0.0006(13) 0.0178(14) 0.0016(14)
C28 0.0347(16) 0.0197(13) 0.0368(17) -0.0032(11) 0.0189(13) -0.0072(11)
C29 0.0327(15) 0.0305(15) 0.0262(15) -0.0048(12) 0.0122(12) -0.0144(12)

loop_
_atom_type_symbol
_atom_type_description
_atom_type_scat_dispersion_real
_atom_type_scat_dispersion_imag
_atom_type_scat_source
C C 0.0015 0.0009 'International Tables Vol C Tables 4.2.6.8 and 6.1.1.4'
H H 0.0000 0.0000 'International Tables Vol C Tables 4.2.6.8 and 6.1.1.4'
N N 0.0030 0.0019 'International Tables Vol C Tables 4.2.6.8 and 6.1.1.4'
Co Co 0.3050 0.6296 'International Tables Vol C Tables 4.2.6.8 and 6.1.1.4'
Cu Cu 0.3240 0.8257 'International Tables Vol C Tables 4.2.6.8 and 6.1.1.4'

loop_
_geom_angle_atom_site_label_1
_geom_angle_atom_site_label_2
_geom_angle_atom_site_label_3
_geom_angle
N4 Co1 N6 119.04(8)
N4 Co1 N2 120.87(8)
N6 Co1 N2 118.95(8)
N4 Co1 N1 86.52(8)
N6 Co1 N1 86.69(8)
N2 Co1 N1 86.17(8)
N4 Co1 Cu1 92.96(6)
N6 Co1 Cu1 93.76(6)
N2 Co1 Cu1 93.90(6)
N1 Co1 Cu1 179.44(6)
N5 Cu1 N8 98.32(8)
N5 Cu1 N7 118.34(7)
N8 Cu1 N7 99.32(8)
N5 Cu1 N3 122.38(7)
N8 Cu1 N3 97.84(8)
N7 Cu1 N3 112.85(7)
N5 Cu1 Co1 82.24(5)
N8 Cu1 Co1 178.50(6)
N7 Cu1 Co1 81.60(5)
N3 Cu1 Co1 80.70(5)
C1 N1 C15 113.93(18)
C1 N1 C8 113.62(17)
C15 N1 C8 113.77(18)
C1 N1 Co1 104.80(13)
C15 N1 Co1 104.43(13)
C8 N1 Co1 104.95(13)
C3 N2 C2 120.88(19)
C3 N2 Co1 121.05(15)
C2 N2 Co1 114.22(14)
C7 N3 C3 117.8(2)
C7 N3 Cu1 116.80(16)
C3 N3 Cu1 125.14(15)
C10 N4 C9 120.87(18)
C10 N4 Co1 122.74(15)
C9 N4 Co1 114.12(14)
C14 N5 C10 117.63(19)
C14 N5 Cu1 118.16(15)
C10 N5 Cu1 124.20(15)
C17 N6 C16 121.35(19)
C17 N6 Co1 122.43(15)
C16 N6 Co1 113.92(14)
C21 N7 C17 118.13(19)
C21 N7 Cu1 117.02(15)
C17 N7 Cu1 124.68(15)
C22 N8 Cu1 167.7(2)
N1 C1 C2 111.40(18)
N1 C1 H1A 109.3
C2 C1 H1A 109.3
N1 C1 H1B 109.3
C2 C1 H1B 109.3
H1A C1 H1B 108.0
N2 C2 C1 108.44(17)
N2 C2 H2A 110.0
C1 C2 H2A 110.0
N2 C2 H2B 110.0
C1 C2 H2B 110.0
H2A C2 H2B 108.4
N2 C3 N3 115.8(2)
N2 C3 C4 124.7(2)
N3 C3 C4 119.5(2)
C5 C4 C3 120.5(2)
C5 C4 H4A 119.7
C3 C4 H4A 119.7
C4 C5 C6 119.5(2)
C4 C5 H5A 120.3
C6 C5 H5A 120.3
C7 C6 C5 117.6(2)
C7 C6 H6A 121.2
C5 C6 H6A 121.2
N3 C7 C6 125.1(2)
N3 C7 H7A 117.4
C6 C7 H7A 117.4
N1 C8 C9 111.49(18)
N1 C8 H8A 109.3
C9 C8 H8A 109.3
N1 C8 H8B 109.3
C9 C8 H8B 109.3
H8A C8 H8B 108.0
N4 C9 C8 108.97(17)
N4 C9 H9A 109.9
C8 C9 H9A 109.9
N4 C9 H9B 109.9
C8 C9 H9B 109.9
H9A C9 H9B 108.3
N4 C10 N5 116.24(19)
N4 C10 C11 124.0(2)
N5 C10 C11 119.8(2)
C12 C11 C10 120.0(2)
C12 C11 H11A 120.0
C10 C11 H11A 120.0
C11 C12 C13 120.0(2)
C11 C12 H12A 120.0
C13 C12 H12A 120.0
C14 C13 C12 117.4(2)
C14 C13 H13A 121.3
C12 C13 H13A 121.3
N5 C14 C13 125.2(2)
N5 C14 H14A 117.4
C13 C14 H14A 117.4
N1 C15 C16 111.55(18)
N1 C15 H15A 109.3
C16 C15 H15A 109.3
N1 C15 H15B 109.3
C16 C15 H15B 109.3
H15A C15 H15B 108.0
N6 C16 C15 108.74(18)
N6 C16 H16A 109.9
C15 C16 H16A 109.9
N6 C16 H16B 109.9
C15 C16 H16B 109.9
H16A C16 H16B 108.3
N6 C17 N7 115.89(19)
N6 C17 C18 124.8(2)
N7 C17 C18 119.3(2)
C19 C18 C17 120.7(2)
C19 C18 H18A 119.7
C17 C18 H18A 119.7
C18 C19 C20 119.5(2)
C18 C19 H19A 120.3
C20 C19 H19A 120.3
C21 C20 C19 117.7(2)
C21 C20 H20A 121.2
C19 C20 H20A 121.2
N7 C21 C20 124.8(2)
N7 C21 H21A 117.6
C20 C21 H21A 117.6
N8 C22 C23 178.0(3)
C22 C23 H23A 109.5
C22 C23 H23B 109.5
H23A C23 H23B 109.5
C22 C23 H23C 109.5
H23A C23 H23C 109.5
H23B C23 H23C 109.5
N9 C24 C25 178.7(4)
C24 C25 H25A 109.5
C24 C25 H25B 109.5
H25A C25 H25B 109.5
C24 C25 H25C 109.5
H25A C25 H25C 109.5
H25B C25 H25C 109.5
N10 C26 C27 179.2(4)
C26 C27 H27A 109.5
C26 C27 H27B 109.5
H27A C27 H27B 109.5
C26 C27 H27C 109.5
H27A C27 H27C 109.5
H27B C27 H27C 109.5
N11 C28 C29 178.6(3)
C28 C29 H29A 109.5
C28 C29 H29B 109.5
H29A C29 H29B 109.5
C28 C29 H29C 109.5
H29A C29 H29C 109.5
H29B C29 H29C 109.5

loop_
_geom_bond_atom_site_label_1
_geom_bond_atom_site_label_2
_geom_bond_distance
Co1 N4 1.9110(19)
Co1 N6 1.9186(19)
Co1 N2 1.9251(19)
Co1 N1 2.0673(19)
Co1 Cu1 2.4707(4)
Cu1 N5 2.1011(19)
Cu1 N8 2.120(2)
Cu1 N7 2.1214(18)
Cu1 N3 2.1305(19)
N1 C1 1.474(3)
N1 C15 1.481(3)
N1 C8 1.482(3)
N2 C3 1.334(3)
N2 C2 1.457(3)
N3 C7 1.347(3)
N3 C3 1.380(3)
N4 C10 1.336(3)
N4 C9 1.466(3)
N5 C14 1.346(3)
N5 C10 1.382(3)
N6 C17 1.334(3)
N6 C16 1.458(3)
N7 C21 1.349(3)
N7 C17 1.387(3)
N8 C22 1.140(3)
N9 C24 1.141(4)
N10 C26 1.141(4)
N11 C28 1.139(4)
C1 C2 1.547(3)
C1 H1A 0.9700
C1 H1B 0.9700
C2 H2A 0.9700
C2 H2B 0.9700
C3 C4 1.429(3)
C4 C5 1.369(4)
C4 H4A 0.9300
C5 C6 1.400(4)
C5 H5A 0.9300
C6 C7 1.376(4)
C6 H6A 0.9300
C7 H7A 0.9300
C8 C9 1.535(3)
C8 H8A 0.9700
C8 H8B 0.9700
C9 H9A 0.9700
C9 H9B 0.9700
C10 C11 1.428(3)
C11 C12 1.372(3)
C11 H11A 0.9300
C12 C13 1.397(4)
C12 H12A 0.9300
C13 C14 1.380(3)
C13 H13A 0.9300
C14 H14A 0.9300
C15 C16 1.543(3)
C15 H15A 0.9700
C15 H15B 0.9700
C16 H16A 0.9700
C16 H16B 0.9700
C17 C18 1.423(3)
C18 C19 1.375(3)
C18 H18A 0.9300
C19 C20 1.404(3)
C19 H19A 0.9300
C20 C21 1.379(3)
C20 H20A 0.9300
C21 H21A 0.9300
C22 C23 1.460(3)
C23 H23A 0.9600
C23 H23B 0.9600
C23 H23C 0.9600
C24 C25 1.444(4)
C25 H25A 0.9600
C25 H25B 0.9600
C25 H25C 0.9600
C26 C27 1.450(5)
C27 H27A 0.9600
C27 H27B 0.9600
C27 H27C 0.9600
C28 C29 1.455(4)
C29 H29A 0.9600
C29 H29B 0.9600
C29 H29C 0.9600

loop_
_geom_torsion_atom_site_label_1
_geom_torsion_atom_site_label_2
_geom_torsion_atom_site_label_3
_geom_torsion_atom_site_label_4
_geom_torsion
N4 Co1 Cu1 N5 -7.74(7)
N6 Co1 Cu1 N5 -127.12(8)
N2 Co1 Cu1 N5 113.49(8)
N1 Co1 Cu1 N5 16(6)
N4 Co1 Cu1 N8 -120(2)
N6 Co1 Cu1 N8 121(2)
N2 Co1 Cu1 N8 1(2)
N1 Co1 Cu1 N8 -96(6)
N4 Co1 Cu1 N7 112.55(8)
N6 Co1 Cu1 N7 -6.83(8)
N2 Co1 Cu1 N7 -126.22(8)
N1 Co1 Cu1 N7 136(6)
N4 Co1 Cu1 N3 -132.50(8)
N6 Co1 Cu1 N3 108.12(8)
N2 Co1 Cu1 N3 -11.26(8)
N1 Co1 Cu1 N3 -109(6)
N4 Co1 N1 C1 101.06(14)
N6 Co1 N1 C1 -139.55(14)
N2 Co1 N1 C1 -20.22(14)
Cu1 Co1 N1 C1 77(6)
N4 Co1 N1 C15 -138.87(14)
N6 Co1 N1 C15 -19.48(14)
N2 Co1 N1 C15 99.85(14)
Cu1 Co1 N1 C15 -162(14)
N4 Co1 N1 C8 -18.90(14)
N6 Co1 N1 C8 100.48(14)
N2 Co1 N1 C8 -140.19(14)
Cu1 Co1 N1 C8 -43(6)
N4 Co1 N2 C3 115.90(18)
N6 Co1 N2 C3 -76.38(19)
N1 Co1 N2 C3 -160.46(18)
Cu1 Co1 N2 C3 20.10(18)
N4 Co1 N2 C2 -85.98(17)
N6 Co1 N2 C2 81.74(17)
N1 Co1 N2 C2 -2.34(16)
Cu1 Co1 N2 C2 178.22(15)
N5 Cu1 N3 C7 118.63(18)
N8 Cu1 N3 C7 13.55(19)
N7 Cu1 N3 C7 -90.06(19)
Co1 Cu1 N3 C7 -166.79(18)
N5 Cu1 N3 C3 -67.5(2)
N8 Cu1 N3 C3 -172.63(18)
N7 Cu1 N3 C3 83.76(19)
Co1 Cu1 N3 C3 7.04(17)
N6 Co1 N4 C10 109.78(18)
N2 Co1 N4 C10 -82.51(19)
N1 Co1 N4 C10 -165.95(18)
Cu1 Co1 N4 C10 13.83(17)
N6 Co1 N4 C9 -87.18(16)
N2 Co1 N4 C9 80.52(16)
N1 Co1 N4 C9 -2.92(15)
Cu1 Co1 N4 C9 176.86(14)
N8 Cu1 N5 C14 4.06(17)
N7 Cu1 N5 C14 109.42(16)
N3 Cu1 N5 C14 -100.76(17)
Co1 Cu1 N5 C14 -174.53(16)
N8 Cu1 N5 C10 -176.60(17)
N7 Cu1 N5 C10 -71.25(18)
N3 Cu1 N5 C10 78.58(18)
Co1 Cu1 N5 C10 4.81(16)
N4 Co1 N6 C17 -81.68(19)
N2 Co1 N6 C17 110.37(18)
N1 Co1 N6 C17 -165.85(18)
Cu1 Co1 N6 C17 13.81(17)
N4 Co1 N6 C16 81.30(17)
N2 Co1 N6 C16 -86.65(17)
N1 Co1 N6 C16 -2.87(16)
Cu1 Co1 N6 C16 176.79(15)
N5 Cu1 N7 C21 -95.90(17)
N8 Cu1 N7 C21 8.87(17)
N3 Cu1 N7 C21 111.53(16)
Co1 Cu1 N7 C21 -172.33(16)
N5 Cu1 N7 C17 79.16(18)
N8 Cu1 N7 C17 -176.07(17)
N3 Cu1 N7 C17 -73.41(18)
Co1 Cu1 N7 C17 2.73(16)
N5 Cu1 N8 C22 -38.7(10)
N7 Cu1 N8 C22 -159.4(9)
N3 Cu1 N8 C22 85.8(9)
Co1 Cu1 N8 C22 73(3)
C15 N1 C1 C2 -75.3(2)
C8 N1 C1 C2 152.19(18)
Co1 N1 C1 C2 38.2(2)
C3 N2 C2 C1 -178.2(2)
Co1 N2 C2 C1 23.6(2)
N1 C1 C2 N2 -41.8(2)
C2 N2 C3 N3 -175.05(19)
Co1 N2 C3 N3 -18.4(3)
C2 N2 C3 C4 3.4(3)
Co1 N2 C3 C4 160.07(19)
C7 N3 C3 N2 178.3(2)
Cu1 N3 C3 N2 4.5(3)
C7 N3 C3 C4 -0.2(3)
Cu1 N3 C3 C4 -174.00(16)
N2 C3 C4 C5 -178.7(2)
N3 C3 C4 C5 -0.3(4)
C3 C4 C5 C6 0.7(4)
C4 C5 C6 C7 -0.6(4)
C3 N3 C7 C6 0.4(4)
Cu1 N3 C7 C6 174.7(2)
C5 C6 C7 N3 0.0(5)
C1 N1 C8 C9 -77.4(2)
C15 N1 C8 C9 150.05(18)
Co1 N1 C8 C9 36.5(2)
C10 N4 C9 C8 -172.91(19)
Co1 N4 C9 C8 23.7(2)
N1 C8 C9 N4 -40.6(2)
C9 N4 C10 N5 -174.74(18)
Co1 N4 C10 N5 -12.8(3)
C9 N4 C10 C11 4.9(3)
Co1 N4 C10 C11 166.82(16)
C14 N5 C10 N4 -177.59(19)
Cu1 N5 C10 N4 3.1(3)
C14 N5 C10 C11 2.8(3)
Cu1 N5 C10 C11 -176.58(15)
N4 C10 C11 C12 178.2(2)
N5 C10 C11 C12 -2.2(3)
C10 C11 C12 C13 0.3(3)
C11 C12 C13 C14 1.0(3)
C10 N5 C14 C13 -1.5(3)
Cu1 N5 C14 C13 177.91(18)
C12 C13 C14 N5 -0.4(4)
C1 N1 C15 C16 151.20(18)
C8 N1 C15 C16 -76.4(2)
Co1 N1 C15 C16 37.5(2)
C17 N6 C16 C15 -172.76(19)
Co1 N6 C16 C15 24.1(2)
N1 C15 C16 N6 -41.7(2)
C16 N6 C17 N7 -175.88(18)
Co1 N6 C17 N7 -14.1(3)
C16 N6 C17 C18 4.2(3)
Co1 N6 C17 C18 165.92(17)
C21 N7 C17 N6 -179.33(19)
Cu1 N7 C17 N6 5.7(3)
C21 N7 C17 C18 0.6(3)
Cu1 N7 C17 C18 -174.40(15)
N6 C17 C18 C19 178.7(2)
N7 C17 C18 C19 -1.2(3)
C17 C18 C19 C20 1.0(4)
C18 C19 C20 C21 -0.3(4)
C17 N7 C21 C20 0.2(3)
Cu1 N7 C21 C20 175.56(18)
C19 C20 C21 N7 -0.3(4)
Cu1 N8 C22 C23 6(9)
